data_7241501
loop_
_publ_author_name
'Wang, Qi-Bao'
'Jing, Zi-Yan'
'Hu, Xiang-Ming'
'Lu, Wen-Xin'
'Wang, Peng'

_publ_section_title
;
 Synthesis, structure, and heterogeneous Fenton reaction of new
 Cu(ii)-based discrete Cu2Lx coordination complexes
;
_journal_issue 1
_journal_name_full CrystEngComm
_journal_page_first 216
_journal_page_last 220
_journal_paper_doi 10.1039/D0CE01363C
_journal_volume 23
_journal_year 2021
_chemical_formula_sum 'C42 H30 Cu N8 O6'
_chemical_formula_weight 806.28
_space_group_IT_number 14
_space_group_name_Hall '-P 2ybc'
_space_group_name_H-M_alt 'P 1 21/c 1'
_symmetry_cell_setting monoclinic
_symmetry_space_group_name_H-M 'P 1 21/c 1'
_atom_sites_solution_hydrogens geom
_atom_sites_solution_primary direct
_atom_sites_solution_secondary difmap
_audit_creation_method SHELXL-97
_audit_update_record
;
2020-02-27 deposited with the CCDC.	2020-10-30 downloaded from the CCDC.
;
_cell_angle_alpha 90.00
_cell_angle_beta 97.906(4)
_cell_angle_gamma 90.00
_cell_formula_units_Z 2
_cell_length_a 8.779(3)
_cell_length_b 9.042(3)
_cell_length_c 23.964(7)
_cell_measurement_reflns_used 951
_cell_measurement_temperature 293(2)
_cell_measurement_theta_max 22.055
_cell_measurement_theta_min 2.41
_cell_volume 1884.2(11)
_computing_cell_refinement 'Bruker SMART'
_computing_data_collection 'Bruker SMART'
_computing_data_reduction 'Bruker SHELXTL'
_computing_molecular_graphics 'Bruker SHELXTL'
_computing_publication_material 'Bruker SHELXTL'
_computing_structure_refinement 'SHELXL-97 (Sheldrick, 1997)'
_computing_structure_solution 'SHELXS-97 (Sheldrick, 1990)'
_diffrn_ambient_temperature 293(2)
_diffrn_measured_fraction_theta_full 0.972
_diffrn_measured_fraction_theta_max 0.972
_diffrn_measurement_device_type 'CCD area detector'
_diffrn_measurement_method 'phi and omega scans'
_diffrn_radiation_monochromator graphite
_diffrn_radiation_source 'fine-focus sealed tube'
_diffrn_radiation_type MoK\a
_diffrn_radiation_wavelength 0.71073
_diffrn_reflns_av_R_equivalents 0.0572
_diffrn_reflns_av_sigmaI/netI 0.0883
_diffrn_reflns_limit_h_max 7
_diffrn_reflns_limit_h_min -11
_diffrn_reflns_limit_k_max 11
_diffrn_reflns_limit_k_min -10
_diffrn_reflns_limit_l_max 31
_diffrn_reflns_limit_l_min -31
_diffrn_reflns_number 10892
_diffrn_reflns_theta_full 27.52
_diffrn_reflns_theta_max 27.52
_diffrn_reflns_theta_min 1.72
_exptl_absorpt_coefficient_mu 0.640
_exptl_absorpt_correction_T_max 0.932
_exptl_absorpt_correction_T_min 0.912
_exptl_absorpt_correction_type multi-scan
_exptl_crystal_colour red
_exptl_crystal_density_diffrn 1.421
_exptl_crystal_density_method 'not measured'
_exptl_crystal_description block
_exptl_crystal_F_000 830
_exptl_crystal_size_max 0.2
_exptl_crystal_size_mid 0.12
_exptl_crystal_size_min 0.11
_refine_diff_density_max 0.454
_refine_diff_density_min -0.413
_refine_diff_density_rms 0.066
_refine_ls_extinction_method none
_refine_ls_goodness_of_fit_ref 0.956
_refine_ls_hydrogen_treatment mixed
_refine_ls_matrix_type full
_refine_ls_number_parameters 260
_refine_ls_number_reflns 4220
_refine_ls_number_restraints 0
_refine_ls_restrained_S_all 0.956
_refine_ls_R_factor_all 0.1000
_refine_ls_R_factor_gt 0.0571
_refine_ls_shift/su_max 0.000
_refine_ls_shift/su_mean 0.000
_refine_ls_structure_factor_coef Fsqd
_refine_ls_weighting_details 'calc w=1/[\s^2^(Fo^2^)+(0.0469P)^2^+0.0000P] where P=(Fo^2^+2Fc^2^)/3'
_refine_ls_weighting_scheme calc
_refine_ls_wR_factor_gt 0.1049
_refine_ls_wR_factor_ref 0.1174
_reflns_number_gt 2676
_reflns_number_total 4220
_reflns_threshold_expression >2sigma(I)
_cod_data_source_file d0ce01363c2.cif
_cod_data_source_block 121031dm
_cod_depositor_comments
;
The following automatic conversions were performed:

data item '_symmetry_cell_setting' value 'Monoclinic' was changed to
'monoclinic' in accordance with the
/home/data/users/saulius/crontab/automatic-downloads/rss-feeds/RSC/lib/dictionaries/cif_core.dic
dictionary named 'cif_core.dic' version 2.4.2 last updated on
2011-04-26.

Automatic conversion script
Id: cif_fix_values 7556 2019-12-06 15:28:31Z antanas 

 Adding full bibliography for 7241499--7241501.cif.
;
_cod_original_cell_volume 1884.2(9)
_cod_original_sg_symbol_H-M P2(1)/c
_cod_database_code 7241501

loop_
_symmetry_equiv_pos_as_xyz
'x, y, z'
'-x, y+1/2, -z+1/2'
'-x, -y, -z'
'x, -y-1/2, z-1/2'

loop_
_atom_site_label
_atom_site_type_symbol
_atom_site_fract_x
_atom_site_fract_y
_atom_site_fract_z
_atom_site_U_iso_or_equiv
_atom_site_adp_type
_atom_site_occupancy
_atom_site_symmetry_multiplicity
_atom_site_calc_flag
_atom_site_refinement_flags
_atom_site_disorder_assembly
_atom_site_disorder_group
Cu1 Cu 0.0000 0.5000 0.5000 0.03105(16) Uani 1 2 d S . .
N4 N 0.3486(3) 0.2948(4) 0.50619(13) 0.0441(8) Uani 1 1 d . . .
O1 O 0.2690(2) 0.4117(3) 0.50836(9) 0.0439(6) Uani 1 1 d . . .
O2 O 0.4016(3) 0.2647(3) 0.46282(10) 0.0665(8) Uani 1 1 d . . .
O3 O 0.3686(3) 0.2112(3) 0.54776(12) 0.0694(8) Uani 1 1 d . . .
N1 N -0.0428(3) 0.4450(3) 0.41589(10) 0.0309(6) Uani 1 1 d . . .
C1 C -0.1764(3) 0.4710(3) 0.38216(13) 0.0362(8) Uani 1 1 d . . .
H1 H -0.2602 0.5051 0.3983 0.043 Uiso 1 1 calc R . .
C2 C -0.1934(4) 0.4492(4) 0.32501(14) 0.0386(8) Uani 1 1 d . . .
H2 H -0.2864 0.4710 0.3030 0.046 Uiso 1 1 calc R . .
C3 C -0.0724(4) 0.3950(4) 0.30038(13) 0.0373(8) Uani 1 1 d . . .
H3 H -0.0816 0.3822 0.2616 0.045 Uiso 1 1 calc R . .
C4 C 0.0641(3) 0.3596(3) 0.33451(13) 0.0323(7) Uani 1 1 d . . .
C6 C 0.1948(4) 0.2985(4) 0.31311(12) 0.0373(8) Uani 1 1 d . . .
C7 C 0.3093(4) 0.2556(4) 0.29675(13) 0.0370(8) Uani 1 1 d . . .
N2 N 0.5346(3) 0.1145(3) 0.37327(11) 0.0499(8) Uani 1 1 d . . .
H2A H 0.6040 0.0736 0.3972 0.060 Uiso 1 1 calc R . .
H2B H 0.4483 0.1406 0.3834 0.060 Uiso 1 1 calc R . .
N3 N 1.0754(3) -0.3018(3) 0.47764(10) 0.0292(6) Uani 1 1 d . . .
C5 C 0.0727(3) 0.3895(3) 0.39173(13) 0.0326(7) Uani 1 1 d . . .
H5 H 0.1647 0.3694 0.4146 0.039 Uiso 1 1 calc R . .
C8 C 0.4504(3) 0.2060(3) 0.27909(13) 0.0334(7) Uani 1 1 d . . .
C9 C 0.4818(4) 0.2273(4) 0.22440(13) 0.0390(8) Uani 1 1 d . . .
H9 H 0.4081 0.2732 0.1985 0.047 Uiso 1 1 calc R . .
C10 C 0.6173(4) 0.1833(4) 0.20710(13) 0.0426(9) Uani 1 1 d . . .
C11 C 0.6498(5) 0.2036(6) 0.14729(14) 0.0774(14) Uani 1 1 d . . .
H11A H 0.7576 0.2220 0.1474 0.116 Uiso 1 1 calc R . .
H11B H 0.5916 0.2860 0.1305 0.116 Uiso 1 1 calc R . .
H11C H 0.6209 0.1157 0.1260 0.116 Uiso 1 1 calc R . .
C12 C 0.7269(4) 0.1179(4) 0.24689(12) 0.0368(8) Uani 1 1 d . . .
H12 H 0.8200 0.0881 0.2361 0.044 Uiso 1 1 calc R . .
C13 C 0.7022(3) 0.0958(3) 0.30190(12) 0.0307(7) Uani 1 1 d . . .
C14 C 0.5615(3) 0.1379(3) 0.31922(12) 0.0328(7) Uani 1 1 d . . .
C15 C 0.8205(4) 0.0342(3) 0.34295(12) 0.0330(8) Uani 1 1 d . . .
C16 C 0.9150(3) -0.0125(4) 0.37891(12) 0.0345(7) Uani 1 1 d . . .
C17 C 1.0231(3) -0.0855(3) 0.42025(12) 0.0313(7) Uani 1 1 d . . .
C18 C 1.1691(4) -0.0301(3) 0.43953(13) 0.0375(8) Uani 1 1 d . . .
H18 H 1.2007 0.0609 0.4271 0.045 Uiso 1 1 calc R . .
C19 C 1.2661(4) -0.1139(4) 0.47768(12) 0.0365(8) Uani 1 1 d . . .
H19 H 1.3639 -0.0794 0.4913 0.044 Uiso 1 1 calc R . .
C20 C 1.2168(3) -0.2483(3) 0.49527(12) 0.0318(7) Uani 1 1 d . . .
H20 H 1.2838 -0.3043 0.5203 0.038 Uiso 1 1 calc R . .
C21 C 0.9816(3) -0.2200(3) 0.44091(12) 0.0323(7) Uani 1 1 d . . .
H21 H 0.8833 -0.2558 0.4287 0.039 Uiso 1 1 calc R . .

loop_
_atom_site_aniso_label
_atom_site_aniso_U_11
_atom_site_aniso_U_22
_atom_site_aniso_U_33
_atom_site_aniso_U_23
_atom_site_aniso_U_13
_atom_site_aniso_U_12
Cu1 0.0293(3) 0.0265(3) 0.0353(3) 0.0017(3) -0.0030(2) 0.0006(2)
N4 0.0242(15) 0.057(2) 0.0477(19) -0.0154(16) -0.0080(13) 0.0063(14)
O1 0.0317(13) 0.0436(15) 0.0546(15) -0.0102(12) -0.0006(11) 0.0074(10)
O2 0.0462(16) 0.102(2) 0.0490(15) -0.0277(15) -0.0008(12) 0.0251(15)
O3 0.0495(17) 0.083(2) 0.0717(19) 0.0187(17) -0.0055(14) 0.0225(14)
N1 0.0259(14) 0.0296(14) 0.0359(15) 0.0020(11) -0.0002(11) 0.0030(11)
C1 0.0250(17) 0.037(2) 0.0453(19) -0.0013(15) 0.0012(14) 0.0040(13)
C2 0.0272(18) 0.042(2) 0.043(2) -0.0016(15) -0.0074(15) 0.0034(14)
C3 0.040(2) 0.037(2) 0.0333(18) -0.0008(15) -0.0002(15) -0.0028(15)
C4 0.0271(18) 0.0296(18) 0.0392(19) 0.0047(14) 0.0011(14) 0.0006(13)
C6 0.037(2) 0.038(2) 0.0345(18) 0.0064(15) -0.0024(15) 0.0007(15)
C7 0.037(2) 0.038(2) 0.0342(18) 0.0026(15) -0.0026(15) 0.0029(15)
N2 0.0422(18) 0.074(2) 0.0342(16) 0.0127(15) 0.0093(13) 0.0181(15)
N3 0.0279(14) 0.0258(14) 0.0329(14) 0.0015(11) 0.0006(11) 0.0022(11)
C5 0.0285(18) 0.0277(18) 0.0392(19) 0.0059(14) -0.0038(14) 0.0020(13)
C8 0.0323(18) 0.0314(19) 0.0351(18) 0.0011(14) 0.0000(14) 0.0028(14)
C9 0.038(2) 0.038(2) 0.0387(18) 0.0084(15) -0.0030(15) 0.0059(15)
C10 0.048(2) 0.049(2) 0.0311(18) 0.0068(16) 0.0065(16) 0.0111(17)
C11 0.080(3) 0.115(4) 0.040(2) 0.029(2) 0.018(2) 0.039(3)
C12 0.0355(19) 0.038(2) 0.0374(19) 0.0009(15) 0.0080(15) 0.0065(14)
C13 0.0343(18) 0.0251(17) 0.0320(17) 0.0001(13) 0.0021(14) 0.0009(13)
C14 0.0343(19) 0.0304(18) 0.0330(18) -0.0008(14) 0.0015(14) 0.0001(13)
C15 0.0351(18) 0.030(2) 0.0344(17) 0.0020(14) 0.0068(15) 0.0013(13)
C16 0.0335(18) 0.0341(19) 0.0361(17) 0.0032(16) 0.0053(14) 0.0004(15)
C17 0.0325(19) 0.0297(19) 0.0318(17) 0.0004(14) 0.0049(14) 0.0030(13)
C18 0.039(2) 0.032(2) 0.0415(18) 0.0016(15) 0.0064(15) -0.0033(14)
C19 0.0329(19) 0.038(2) 0.0371(19) -0.0010(15) -0.0002(14) -0.0039(14)
C20 0.0296(18) 0.0339(19) 0.0303(17) -0.0022(14) -0.0011(13) 0.0027(14)
C21 0.0273(17) 0.0304(19) 0.0378(18) -0.0024(15) -0.0008(13) 0.0028(13)

loop_
_atom_type_symbol
_atom_type_description
_atom_type_scat_dispersion_real
_atom_type_scat_dispersion_imag
_atom_type_scat_source
C C 0.0033 0.0016 'International Tables Vol C Tables 4.2.6.8 and 6.1.1.4'
H H 0.0000 0.0000 'International Tables Vol C Tables 4.2.6.8 and 6.1.1.4'
N N 0.0061 0.0033 'International Tables Vol C Tables 4.2.6.8 and 6.1.1.4'
O O 0.0106 0.0060 'International Tables Vol C Tables 4.2.6.8 and 6.1.1.4'
Cu Cu 0.3201 1.2651 'International Tables Vol C Tables 4.2.6.8 and 6.1.1.4'

loop_
_geom_angle_atom_site_label_1
_geom_angle_atom_site_label_2
_geom_angle_atom_site_label_3
_geom_angle
_geom_angle_site_symmetry_1
_geom_angle_site_symmetry_3
_geom_angle_publ_flag
N3 Cu1 N3 180.0 1_465 3_656 ?
N3 Cu1 N1 88.66(10) 1_465 . ?
N3 Cu1 N1 91.34(10) 3_656 . ?
N3 Cu1 N1 91.34(10) 1_465 3_566 ?
N3 Cu1 N1 88.66(10) 3_656 3_566 ?
N1 Cu1 N1 180.000(1) . 3_566 ?
O2 N4 O3 121.1(3) . . ?
O2 N4 O1 119.6(3) . . ?
O3 N4 O1 119.3(3) . . ?
C5 N1 C1 117.1(3) . . ?
C5 N1 Cu1 118.0(2) . . ?
C1 N1 Cu1 124.8(2) . . ?
N1 C1 C2 122.6(3) . . ?
N1 C1 H1 118.7 . . ?
C2 C1 H1 118.7 . . ?
C1 C2 C3 119.7(3) . . ?
C1 C2 H2 120.1 . . ?
C3 C2 H2 120.1 . . ?
C2 C3 C4 118.9(3) . . ?
C2 C3 H3 120.5 . . ?
C4 C3 H3 120.5 . . ?
C5 C4 C3 117.4(3) . . ?
C5 C4 C6 119.4(3) . . ?
C3 C4 C6 123.1(3) . . ?
C7 C6 C4 175.6(4) . . ?
C6 C7 C8 177.8(3) . . ?
C14 N2 H2A 120.0 . . ?
C14 N2 H2B 120.0 . . ?
H2A N2 H2B 120.0 . . ?
C21 N3 C20 117.7(3) . . ?
C21 N3 Cu1 118.2(2) . 1_645 ?
C20 N3 Cu1 124.1(2) . 1_645 ?
N1 C5 C4 124.1(3) . . ?
N1 C5 H5 117.9 . . ?
C4 C5 H5 117.9 . . ?
C9 C8 C14 119.7(3) . . ?
C9 C8 C7 121.8(3) . . ?
C14 C8 C7 118.5(3) . . ?
C10 C9 C8 122.5(3) . . ?
C10 C9 H9 118.7 . . ?
C8 C9 H9 118.7 . . ?
C9 C10 C12 117.6(3) . . ?
C9 C10 C11 122.4(3) . . ?
C12 C10 C11 120.0(3) . . ?
C10 C11 H11A 109.5 . . ?
C10 C11 H11B 109.5 . . ?
H11A C11 H11B 109.5 . . ?
C10 C11 H11C 109.5 . . ?
H11A C11 H11C 109.5 . . ?
H11B C11 H11C 109.5 . . ?
C13 C12 C10 122.1(3) . . ?
C13 C12 H12 118.9 . . ?
C10 C12 H12 118.9 . . ?
C12 C13 C14 120.1(3) . . ?
C12 C13 C15 121.0(3) . . ?
C14 C13 C15 118.8(3) . . ?
N2 C14 C13 120.7(3) . . ?
N2 C14 C8 121.4(3) . . ?
C13 C14 C8 117.9(3) . . ?
C16 C15 C13 176.6(3) . . ?
C15 C16 C17 173.4(4) . . ?
C21 C17 C18 118.3(3) . . ?
C21 C17 C16 118.1(3) . . ?
C18 C17 C16 123.6(3) . . ?
C19 C18 C17 118.4(3) . . ?
C19 C18 H18 120.8 . . ?
C17 C18 H18 120.8 . . ?
C20 C19 C18 119.7(3) . . ?
C20 C19 H19 120.2 . . ?
C18 C19 H19 120.2 . . ?
N3 C20 C19 122.5(3) . . ?
N3 C20 H20 118.8 . . ?
C19 C20 H20 118.8 . . ?
N3 C21 C17 123.5(3) . . ?
N3 C21 H21 118.2 . . ?
C17 C21 H21 118.2 . . ?

loop_
_geom_bond_atom_site_label_1
_geom_bond_atom_site_label_2
_geom_bond_distance
_geom_bond_site_symmetry_2
_geom_bond_publ_flag
Cu1 N3 2.008(2) 1_465 ?
Cu1 N3 2.008(2) 3_656 ?
Cu1 N1 2.060(2) . ?
Cu1 N1 2.060(2) 3_566 ?
N4 O2 1.226(3) . ?
N4 O3 1.244(4) . ?
N4 O1 1.273(3) . ?
N1 C5 1.333(4) . ?
N1 C1 1.350(3) . ?
C1 C2 1.371(4) . ?
C1 H1 0.9300 . ?
C2 C3 1.374(4) . ?
C2 H2 0.9300 . ?
C3 C4 1.392(4) . ?
C3 H3 0.9300 . ?
C4 C5 1.389(4) . ?
C4 C6 1.431(4) . ?
C6 C7 1.193(4) . ?
C7 C8 1.435(4) . ?
N2 C14 1.365(4) . ?
N2 H2A 0.8600 . ?
N2 H2B 0.8600 . ?
N3 C21 1.342(3) . ?
N3 C20 1.345(4) . ?
N3 Cu1 2.008(2) 1_645 ?
C5 H5 0.9300 . ?
C8 C9 1.389(4) . ?
C8 C14 1.413(4) . ?
C9 C10 1.372(4) . ?
C9 H9 0.9300 . ?
C10 C12 1.390(4) . ?
C10 C11 1.511(4) . ?
C11 H11A 0.9600 . ?
C11 H11B 0.9600 . ?
C11 H11C 0.9600 . ?
C12 C13 1.380(4) . ?
C12 H12 0.9300 . ?
C13 C14 1.409(4) . ?
C13 C15 1.441(4) . ?
C15 C16 1.189(4) . ?
C16 C17 1.435(4) . ?
C17 C21 1.381(4) . ?
C17 C18 1.395(4) . ?
C18 C19 1.386(4) . ?
C18 H18 0.9300 . ?
C19 C20 1.375(4) . ?
C19 H19 0.9300 . ?
C20 H20 0.9300 . ?
C21 H21 0.9300 . ?

loop_
_geom_hbond_atom_site_label_D
_geom_hbond_atom_site_label_H
_geom_hbond_atom_site_label_A
_geom_hbond_distance_DH
_geom_hbond_distance_HA
_geom_hbond_distance_DA
_geom_hbond_angle_DHA
_geom_hbond_site_symmetry_A
N2 H2B O2 0.86 2.29 2.916(4) 129.4 .

loop_
_geom_torsion_atom_site_label_1
_geom_torsion_atom_site_label_2
_geom_torsion_atom_site_label_3
_geom_torsion_atom_site_label_4
_geom_torsion
_geom_torsion_site_symmetry_1
_geom_torsion_site_symmetry_2
_geom_torsion_site_symmetry_3
_geom_torsion_site_symmetry_4
_geom_torsion_publ_flag
N3 Cu1 N1 C5 85.7(2) 1_465 . . . ?
N3 Cu1 N1 C5 -94.3(2) 3_656 . . . ?
N1 Cu1 N1 C5 -124(83) 3_566 . . . ?
N3 Cu1 N1 C1 -89.3(2) 1_465 . . . ?
N3 Cu1 N1 C1 90.7(2) 3_656 . . . ?
N1 Cu1 N1 C1 61(83) 3_566 . . . ?
C5 N1 C1 C2 -3.2(4) . . . . ?
Cu1 N1 C1 C2 171.8(2) . . . . ?
N1 C1 C2 C3 1.8(5) . . . . ?
C1 C2 C3 C4 1.7(5) . . . . ?
C2 C3 C4 C5 -3.6(5) . . . . ?
C2 C3 C4 C6 178.1(3) . . . . ?
C5 C4 C6 C7 -57(4) . . . . ?
C3 C4 C6 C7 121(4) . . . . ?
C4 C6 C7 C8 38(12) . . . . ?
C1 N1 C5 C4 1.1(4) . . . . ?
Cu1 N1 C5 C4 -174.2(2) . . . . ?
C3 C4 C5 N1 2.3(5) . . . . ?
C6 C4 C5 N1 -179.4(3) . . . . ?
C6 C7 C8 C9 -137(9) . . . . ?
C6 C7 C8 C14 41(9) . . . . ?
C14 C8 C9 C10 0.7(5) . . . . ?
C7 C8 C9 C10 178.7(3) . . . . ?
C8 C9 C10 C12 -1.4(5) . . . . ?
C8 C9 C10 C11 178.7(4) . . . . ?
C9 C10 C12 C13 0.6(5) . . . . ?
C11 C10 C12 C13 -179.4(3) . . . . ?
C10 C12 C13 C14 0.9(5) . . . . ?
C10 C12 C13 C15 -177.0(3) . . . . ?
C12 C13 C14 N2 178.9(3) . . . . ?
C15 C13 C14 N2 -3.1(4) . . . . ?
C12 C13 C14 C8 -1.6(4) . . . . ?
C15 C13 C14 C8 176.4(3) . . . . ?
C9 C8 C14 N2 -179.7(3) . . . . ?
C7 C8 C14 N2 2.2(5) . . . . ?
C9 C8 C14 C13 0.8(5) . . . . ?
C7 C8 C14 C13 -177.2(3) . . . . ?
C12 C13 C15 C16 150(6) . . . . ?
C14 C13 C15 C16 -28(6) . . . . ?
C13 C15 C16 C17 124(5) . . . . ?
C15 C16 C17 C21 -31(3) . . . . ?
C15 C16 C17 C18 148(3) . . . . ?
C21 C17 C18 C19 1.1(4) . . . . ?
C16 C17 C18 C19 -177.1(3) . . . . ?
C17 C18 C19 C20 0.2(5) . . . . ?
C21 N3 C20 C19 0.9(4) . . . . ?
Cu1 N3 C20 C19 177.9(2) 1_645 . . . ?
C18 C19 C20 N3 -1.3(5) . . . . ?
C20 N3 C21 C17 0.5(4) . . . . ?
Cu1 N3 C21 C17 -176.7(2) 1_645 . . . ?
C18 C17 C21 N3 -1.5(5) . . . . ?
C16 C17 C21 N3 176.8(3) . . . . ?
